data_2108650
loop_
_publ_author_name
'Fortes, A. D.'
'Ponsonby, J.'
'Kirichek, O.'
'Garc\'ia-Sakai, V.'

_publ_section_title
;
 On the crystal structures and phase transitions of hydrates in the binary
 dimethyl sulfoxide--water system
;
_journal_issue 5
_journal_name_full 'Acta Crystallographica Section B'
_journal_page_first
;
;
_journal_paper_doi 10.1107/S2052520620008999
_journal_volume 76
_journal_year 2020
_chemical_formula_moiety 'C2 D6 O S, 2(D2 O)'
_chemical_formula_sum 'C2 D10 O3 S'
_chemical_formula_weight 124.22
_chemical_melting_point 198
_chemical_name_common 'dimethyl sulfoxide dihydrate'
_chemical_name_systematic 'hexadeutero-dimethyl sulfoxide dideuterate'
_space_group_crystal_system monoclinic
_space_group_IT_number 14
_space_group_name_Hall '-P 2ybc'
_space_group_name_H-M_alt 'P 1 21/c 1'
_audit_creation_date 2020-04-28T17:49
_audit_creation_method 'from EXP file using GSAS2CIF'
_audit_update_record ' 2020-04-28T17:49  Initial CIF as created by GSAS2CIF'
_cell_angle_alpha 90.0
_cell_angle_beta 105.9688(5)
_cell_angle_gamma 90.0
_cell_formula_units_Z 4
_cell_length_a 6.30238(4)
_cell_length_b 9.05654(5)
_cell_length_c 11.22025(10)
_cell_measurement_temperature 175
_cell_volume 615.714(8)
_computing_data_collection 'HRPD DAE3, IBEX'
_computing_data_reduction 'Mantid (Arnold <i>et al</i>., 2014: Mantid, 2013)'
_computing_molecular_graphics 'Diamond (Putz & Brandenburg, 2006)'
_computing_publication_material 'publCIF (Westrip, 2010)'
_computing_structure_refinement GSAS
_computing_structure_solution 'FOX Free Objects for Crystallography'
_diffrn_ambient_pressure 10
_diffrn_ambient_temperature 175
_diffrn_measurement_device_type 'HRPD, High Resolution Neutron Powder Diffractometer'
_diffrn_radiation_probe neutron
_diffrn_radiation_type 'white beam'
_diffrn_radiation_wavelength 0.5-8.2
_diffrn_source 'spallation source'
_diffrn_source_type 'ISIS TS1 beamline HRPD'
_exptl_absorpt_correction_T_max 0.72384
_exptl_absorpt_correction_T_min 0.33809
_exptl_absorpt_process_details
;   GSAS Absorption/surface roughness correction: function number 1
 Linear absorption correction
Term =     0.20543    
Correction is refined.
;
_exptl_crystal_colour Colourless
_exptl_crystal_density_diffrn 1.3401
_exptl_crystal_density_method 'not measured'
_exptl_crystal_recrystallization_method 'Devitrification of LN2-quenched amorphous solid'
_pd_block_id 2020-04-28T17:49|DMSO_DIHYDRATE|Fortes|HRPD
_pd_calc_method 'Rietveld Refinement'
_pd_char_colour colourless
_pd_char_particle_morphology 'fine powder'
_pd_instr_dist_spec/detc 965
_pd_instr_dist_src/spec 95000
_pd_instr_location
;
High Resolution Powder Diffractometer, ISIS neutron spallation source,
 Rutherford Appleton Laboratory, Oxfordshire, U.K.
;
_pd_meas_2theta_fixed 168.33
_pd_meas_number_of_points 4610
_pd_meas_scan_method tof
_pd_phase_name 'DMSO-d6 dideuterate'
_pd_prep_pressure 100
_pd_prep_temperature 80
_pd_proc_info_data_reduction 'Incident-beam normalisation and instrumental efficiency correction'
_pd_proc_info_datetime 2020-04-28T17:49:31
_pd_proc_info_excluded_regions
;
Between 45.952-46.243 ms and 59.333-59.708 ms to remove two small prompt-pulse
 artefacts.
;
_pd_proc_ls_background_function
;   GSAS Background function number 1 with 10 terms.
 Shifted Chebyshev function of 1st kind
      1:    2.56714     2:  -0.253090     3:   4.264570E-02 4:  -0.164410    
      5:  -6.132960E-02 6:  -3.737720E-02 7:  -1.417520E-02 8:  -2.580260E-02
      9:  -2.162040E-0210:   9.417600E-03
;
_pd_proc_ls_peak_cutoff 0.00050
_pd_proc_ls_profile_function
;
 TOF Profile function number 3 with  21 terms
 Profile coefficients for exponential pseudovoigt
  convolution Von Dreele, 1990 (unpublished)
 (\a) = 0.2466, (\b~0~) = 0.026586, (\b~1~) = 0.007428,
 (\s~0~) = 0, (\s~1~) = 799.1, (\s~2~) = -34.3,
 (\g~0~) = 0, (\g~1~) = 29.09, (\g~2~) = 0,
 (\g~2s~) = 0, (\g~1e~) = 0, (\g~2e~) = 0,
 (\e~i~) = 0, (\e~a~) = 0, (\e~A~) = 0,
 (\g~11~) = 0.976, (\g~22~) = 0.192, (\g~33~) = 0.251,
 (\g~12~) = -0.322, (\g~13~) = 0.345, (\g~23~) = 0.012.
 Peak tails are ignored  where the intensity is below 0.0005 times the peak
   Aniso. broadening axis   0.0   0.0   1.0
;
_pd_proc_ls_prof_R_factor 0.0140
_pd_proc_ls_prof_wR_expected 0.0077
_pd_proc_ls_prof_wR_factor 0.0129
_pd_proc_number_of_points 4610
_pd_spec_mounting
;
Aluminium-framed slab can with vanadium windows, shielded with Gd foil
;
_pd_spec_mount_mode reflection
_pd_spec_size_axial 18
_pd_spec_size_equat 23
_pd_spec_size_thick 15
_refine_ls_goodness_of_fit_all 1.70
_refine_ls_matrix_type full
_refine_ls_number_parameters 163
_refine_ls_number_restraints 0
_refine_ls_R_Fsqd_factor 0.07350
_refine_ls_shift/su_max 0.02
_refine_ls_shift/su_mean 0.00
_reflns_d_resolution_high 0.812
_reflns_d_resolution_low 2.548
_reflns_limit_h_max 7
_reflns_limit_h_min 0
_reflns_limit_k_max 11
_reflns_limit_k_min 0
_reflns_limit_l_max 13
_reflns_limit_l_min -14
_reflns_number_total 1143
_cod_data_source_file bm5129sup1.cif
_cod_data_source_block DMSO_DIHYDRATE
_cod_depositor_comments
;
The following automatic conversions were performed:

data item '_geom_angle_publ_flag' value 'N' was changed to 'n' in
accordance with the
/home/data/users/saulius/crontab/automatic-downloads/rss-feeds/IUCr/lib/dictionaries/cif_core.dic
dictionary named 'cif_core.dic' version 2.4.2 last updated on
2011-04-26 (17 times).

data item '_geom_bond_publ_flag' value 'N' was changed to 'n' in
accordance with the
/home/data/users/saulius/crontab/automatic-downloads/rss-feeds/IUCr/lib/dictionaries/cif_core.dic
dictionary named 'cif_core.dic' version 2.4.2 last updated on
2011-04-26 (62 times).

Automatic conversion script
Id: cif_fix_values 7556 2019-12-06 15:28:31Z antanas 
;
_cod_original_cell_volume 615.713(5)
_cod_original_sg_symbol_H-M 'P 21/c'
_cod_database_code 2108650

loop_
_symmetry_equiv_pos_site_id
_symmetry_equiv_pos_as_xyz
1 +x,+y,+z
2 -x,+y+1/2,-z+1/2
-1 -x,-y,-z
-2 +x,-y+1/2,+z+1/2

loop_
_atom_site_aniso_label
_atom_site_aniso_U_11
_atom_site_aniso_U_12
_atom_site_aniso_U_13
_atom_site_aniso_U_22
_atom_site_aniso_U_23
_atom_site_aniso_U_33
O1 0.0420(24) 0.0090(17) 0.0218(17) 0.0452(24) 0.0226(19) 0.0583(31)
S 0.049(5) 0.018(4) 0.0050(34) 0.039(4) -0.0056(33) 0.031(5)
C1 0.0508(33) 0.0445(30) 0.0267(32) 0.099(4) 0.0060(32) 0.069(5)
C2 0.088(4) 0.0213(25) 0.0283(25) 0.0459(25) 0.0187(23) 0.0317(27)
D1 0.152(5) 0.1012(33) 0.029(4) 0.113(4) 0.0272(29) 0.072(5)
D2 0.094(5) 0.043(4) 0.063(4) 0.148(5) -0.005(4) 0.122(6)
D3 0.119(5) 0.0216(29) 0.0243(32) 0.080(4) -0.0112(24) 0.072(4)
D4 0.145(5) 0.0134(31) 0.0292(25) 0.0876(35) 0.0199(29) 0.0451(31)
D5 0.144(5) 0.0298(30) 0.090(4) 0.0793(33) 0.0118(29) 0.114(5)
D6 0.077(4) -0.0139(22) 0.0262(27) 0.0780(30) -0.0005(25) 0.079(5)
Ow1 0.0390(31) 0.0205(24) 0.0044(24) 0.0500(33) 0.0032(25) 0.0486(34)
Dw1a 0.0404(25) 0.0088(20) 0.0096(22) 0.0481(22) 0.0027(17) 0.0634(33)
Dw1b 0.0606(30) 0.0111(18) 0.0290(19) 0.0386(23) 0.0064(18) 0.0671(32)
Ow2 0.0572(30) -0.0041(19) 0.0146(22) 0.0391(25) -0.0031(20) 0.0337(30)
Dw2a 0.0675(27) 0.0014(15) 0.0291(20) 0.0482(23) -0.0040(16) 0.0464(28)
Dw2b 0.0562(26) -0.0047(16) 0.0133(16) 0.0414(25) -0.0074(21) 0.0433(28)

loop_
_atom_site_type_symbol
_atom_site_label
_atom_site_fract_x
_atom_site_fract_y
_atom_site_fract_z
_atom_site_occupancy
_atom_site_thermal_displace_type
_atom_site_U_iso_or_equiv
_atom_site_symmetry_multiplicity
O O1 0.4258(5) 0.5863(4) 0.1208(4) 1.0 Uani 0.04692 4
S S 0.3045(12) 0.6746(7) 0.0096(6) 1.0 Uani 0.04049 4
C C1 0.1969(10) 0.8324(7) 0.0687(6) 1.0 Uani 0.07075 4
C C2 0.5138(8) 0.7667(5) -0.0424(5) 1.0 Uani 0.0528 4
D D1 0.1179(10) 0.8986(6) -0.0146(5) 1.0 Uani 0.11269 4
D D2 0.0711(12) 0.7914(7) 0.1074(6) 1.0 Uani 0.11479 4
D D3 0.3354(13) 0.8852(6) 0.1337(5) 1.0 Uani 0.09068 4
D D4 0.4264(9) 0.8357(5) -0.1202(5) 1.0 Uani 0.09182 4
D D5 0.6072(9) 0.6835(5) -0.0746(6) 1.0 Uani 0.10181 4
D D6 0.6143(7) 0.8318(5) 0.0360(6) 1.0 Uani 0.07711 4
O Ow1 0.8525(10) 0.6553(5) 0.2641(5) 1.0 Uani 0.04738 4
D Dw1a 0.7070(8) 0.6284(4) 0.2129(4) 1.0 Uani 0.05154 4
D Dw1b 0.9542(6) 0.5827(4) 0.25838(35) 1.0 Uani 0.05317 4
O Ow2 0.1825(7) 0.4601(6) 0.2634(4) 1.0 Uani 0.0429 4
D Dw2a 0.2700(6) 0.4962(4) 0.2107(4) 1.0 Uani 0.05134 4
D Dw2b 0.1583(6) 0.3560(4) 0.24886(34) 1.0 Uani 0.04706 4

loop_
_atom_type_symbol
_atom_type_number_in_cell
_atom_type_scat_length_neutron
_atom_type_scat_source
O 12.0 0.5803 International_Tables_Vol_C
S 4.0 0.2847 International_Tables_Vol_C
C 8.0 0.6646 International_Tables_Vol_C
D 40.0 0.6671 International_Tables_Vol_C

loop_
_geom_angle_atom_site_label_1
_geom_angle_atom_site_label_2
_geom_angle_atom_site_label_3
_geom_angle
_geom_angle_site_symmetry_1
_geom_angle_site_symmetry_2
_geom_angle_site_symmetry_3
_geom_angle_publ_flag
O1 S C1 106.0(5) 1_555 . 1_555 n
O1 S C2 105.5(5) 1_555 . 1_555 n
C1 S C2 97.9(4) 1_555 . 1_555 n
S C1 D1 104.4(5) 1_555 . 1_555 n
S C1 D2 105.8(6) 1_555 . 1_555 n
S C1 D3 106.6(5) 1_555 . 1_555 n
D1 C1 D2 108.6(7) 1_555 . 1_555 n
D1 C1 D3 115.0(8) 1_555 . 1_555 n
D2 C1 D3 115.5(9) 1_555 . 1_555 n
S C2 D4 105.9(5) 1_555 . 1_555 n
S C2 D5 107.6(5) 1_555 . 1_555 n
S C2 D6 107.7(4) 1_555 . 1_555 n
D4 C2 D5 109.5(6) 1_555 . 1_555 n
D4 C2 D6 112.6(5) 1_555 . 1_555 n
D5 C2 D6 113.2(6) 1_555 . 1_555 n
Dw1a Ow1 Dw1b 109.7(6) 1_555 . 1_555 n
Dw2a Ow2 Dw2b 108.4(5) 1_555 . 1_555 n

loop_
_geom_bond_atom_site_label_1
_geom_bond_atom_site_label_2
_geom_bond_distance
_geom_bond_site_symmetry_1
_geom_bond_site_symmetry_2
_geom_bond_publ_flag
O1 S 1.501(8) . 1_555 n
O1 Dw1a 1.830(7) . 1_555 n
O1 Dw2a 1.787(6) . 1_555 n
S O1 1.501(8) . 1_555 n
S C1 1.787(8) . 1_555 n
S C2 1.788(9) . 1_555 n
S D1 2.323(8) . 1_555 n
S D2 2.318(9) . 1_555 n
S D3 2.338(8) . 1_555 n
S D4 2.336(8) . 1_555 n
S D5 2.352(9) . 1_555 n
S D6 2.369(9) . 1_555 n
C1 S 1.787(8) . 1_555 n
C1 D1 1.107(6) . 1_555 n
C1 D2 1.070(7) . 1_555 n
C1 D3 1.082(6) . 1_555 n
C2 S 1.788(9) . 1_555 n
C2 D4 1.092(5) . 1_555 n
C2 D5 1.079(5) . 1_555 n
C2 D6 1.102(5) . 1_555 n
D1 S 2.323(8) . 1_555 n
D1 C1 1.107(6) . 1_555 n
D1 D2 1.768(9) . 1_555 n
D1 D3 1.846(8) . 1_555 n
D2 S 2.318(9) . 1_555 n
D2 C1 1.070(7) . 1_555 n
D2 D1 1.768(9) . 1_555 n
D2 D3 1.820(10) . 1_555 n
D3 S 2.338(8) . 1_555 n
D3 C1 1.082(6) . 1_555 n
D3 D1 1.846(8) . 1_555 n
D3 D2 1.820(10) . 1_555 n
D4 S 2.336(8) . 1_555 n
D4 C2 1.092(5) . 1_555 n
D4 D5 1.772(7) . 1_555 n
D4 D6 1.826(8) . 1_555 n
D5 S 2.352(9) . 1_555 n
D5 C2 1.079(5) . 1_555 n
D5 D4 1.772(7) . 1_555 n
D5 D6 1.821(8) . 1_555 n
D6 S 2.369(9) . 1_555 n
D6 C2 1.102(5) . 1_555 n
D6 D4 1.826(8) . 1_555 n
D6 D5 1.821(8) . 1_555 n
Ow1 Dw1a 0.970(5) . 1_555 n
Ow1 Dw1b 0.932(4) . 1_555 n
Ow1 Dw2b 1.823(6) . 2_655 n
Dw1a O1 1.830(7) . 1_555 n
Dw1a Ow1 0.970(5) . 1_555 n
Dw1a Dw1b 1.556(5) . 1_555 n
Dw1b Ow1 0.932(4) . 1_555 n
Dw1b Dw1a 1.556(5) . 1_555 n
Dw1b Ow2 1.806(6) . 1_655 n
Ow2 Dw1b 1.806(6) . 1_455 n
Ow2 Dw2a 0.970(4) . 1_555 n
Ow2 Dw2b 0.961(4) . 1_555 n
Dw2a O1 1.787(6) . 1_555 n
Dw2a Ow2 0.970(4) . 1_555 n
Dw2a Dw2b 1.567(5) . 1_555 n
Dw2b Ow1 1.823(6) . 2_645 n
Dw2b Ow2 0.961(4) . 1_555 n
Dw2b Dw2a 1.567(5) . 1_555 n

loop_
_geom_hbond_atom_site_label_D
_geom_hbond_atom_site_label_H
_geom_hbond_atom_site_label_A
_geom_hbond_distance_DH
_geom_hbond_distance_HA
_geom_hbond_distance_DA
_geom_hbond_angle_DHA
_geom_hbond_site_symmetry_H
_geom_hbond_site_symmetry_A
_geom_hbond_publ_flag
Ow1 Dw1a O1 0.970(7) 1.829(5) 2.798(6) 176.6(6) . . y
Ow1 Dw1b Ow2 0.933(7) 1.806(7) 2.731(8) 171.5(5) . 1_655 y
Ow2 Dw2a O1 0.970(7) 1.787(6) 2.751(7) 172.5(5) . . y
Ow2 Dw2b Ow1 0.962(6) 1.823(6) 2.780(8) 172.5(5) . 2_645 y
C2 D4 Ow2 1.092(7) 2.527(7) 3.567(7) 159.0(5) . -2_564 y
C2 D6 Ow2 1.103(7) 2.544(8) 3.638(7) 171.5(5) . 2_655 y
